data_7035640
loop_
_publ_author_name
'Zhao, Yanxia'
'Liu, Yanyan'
'Wu, Biao'
'Yang, Xiao-Juan'

_publ_section_title
;
 Reactions of \a-diimine-aluminum complexes with sodium alkynides:
 versatile structures of aluminum \s-alkynide complexes.
;
_journal_issue 30
_journal_name_full 'Dalton transactions (Cambridge, England : 2003)'
_journal_page_first 13671
_journal_page_last 13680
_journal_paper_doi 10.1039/c5dt01693b
_journal_volume 44
_journal_year 2015
_chemical_formula_moiety 'C38 H40 Mg N2 O2 S2'
_chemical_formula_sum 'C38 H40 Mg N2 O2 S2'
_chemical_formula_weight 645.15
_chemical_name_systematic
; 
 ? 
;
_space_group_IT_number 14
_symmetry_cell_setting monoclinic
_symmetry_space_group_name_Hall '-P 2yn'
_symmetry_space_group_name_H-M 'P 1 21/n 1'
_atom_sites_solution_hydrogens geom
_atom_sites_solution_primary direct
_atom_sites_solution_secondary difmap
_audit_block_doi 10.5517/cc141yrw
_audit_creation_method SHELXL-97
_audit_update_record
;
2015-01-21 deposited with the CCDC.
2015-06-18 downloaded from the CCDC.
;
_cell_angle_alpha 90.00
_cell_angle_beta 93.830(2)
_cell_angle_gamma 90.00
_cell_formula_units_Z 4
_cell_length_a 14.9449(4)
_cell_length_b 14.0155(3)
_cell_length_c 15.4168(4)
_cell_measurement_reflns_used 6454
_cell_measurement_temperature 100(2)
_cell_measurement_theta_max 29.0835
_cell_measurement_theta_min 2.8919
_cell_volume 3221.99(14)
_computing_cell_refinement
; 
CrysAlis RED, Oxford Diffraction Ltd., 
Version 1.171.32.29 (release 10-06-2008 CrysAlis171 .NET) 
(compiled Jun 10 2008,16:49:55) 
;
_computing_data_collection
; 
CrysAlis CCD, Oxford Diffraction Ltd., 
Version 1.171.32.29 (release 10-06-2008 CrysAlis171 .NET) 
(compiled Jun 10 2008,16:49:55) 
;
_computing_data_reduction
; 
CrysAlis RED, Oxford Diffraction Ltd., 
Version 1.171.32.29 (release 10-06-2008 CrysAlis171 .NET) 
(compiled Jun 10 2008,16:49:55) 
;
_computing_molecular_graphics 'Bruker SHELXTL'
_computing_publication_material 'Bruker SHELXTL'
_computing_structure_refinement 'SHELXL-97 (Sheldrick, 1997)'
_computing_structure_solution 'SHELXS-97 (Sheldrick, 1990)'
_diffrn_ambient_temperature 100(2)
_diffrn_measured_fraction_theta_full 0.991
_diffrn_measured_fraction_theta_max 0.844
_diffrn_measurement_device_type 'CCD area detector'
_diffrn_measurement_method 'phi and omega scans'
_diffrn_radiation_monochromator graphite
_diffrn_radiation_source 'fine-focus sealed tube'
_diffrn_radiation_type MoK\a
_diffrn_radiation_wavelength 0.71073
_diffrn_reflns_av_R_equivalents 0.0197
_diffrn_reflns_av_sigmaI/netI 0.0525
_diffrn_reflns_limit_h_max 11
_diffrn_reflns_limit_h_min -20
_diffrn_reflns_limit_k_max 19
_diffrn_reflns_limit_k_min -17
_diffrn_reflns_limit_l_max 19
_diffrn_reflns_limit_l_min -20
_diffrn_reflns_number 12852
_diffrn_reflns_theta_full 26.00
_diffrn_reflns_theta_max 29.15
_diffrn_reflns_theta_min 2.91
_exptl_absorpt_coefficient_mu 0.223
_exptl_absorpt_correction_T_max 1.00000
_exptl_absorpt_correction_T_min 0.98962
_exptl_absorpt_correction_type multi-scan
_exptl_absorpt_process_details
;
CrysAlisPro, Oxford Diffraction Ltd.,
Version 1.171.33.66 (release 28-04-2010 CrysAlis171 .NET)
(compiled Apr 28 2010,14:27:37)
Empirical absorption correction using spherical harmonics,
 implemented in SCALE3 ABSPACK scaling algorithm.
;
_exptl_crystal_colour white
_exptl_crystal_density_diffrn 1.330
_exptl_crystal_density_method 'not measured'
_exptl_crystal_description parallelpied
_exptl_crystal_F_000 1368
_exptl_crystal_size_max 0.70
_exptl_crystal_size_mid 0.66
_exptl_crystal_size_min 0.51
_refine_diff_density_max 0.861
_refine_diff_density_min -0.702
_refine_diff_density_rms 0.078
_refine_ls_extinction_method none
_refine_ls_goodness_of_fit_ref 1.000
_refine_ls_hydrogen_treatment constr
_refine_ls_matrix_type full
_refine_ls_number_parameters 406
_refine_ls_number_reflns 7331
_refine_ls_number_restraints 0
_refine_ls_restrained_S_all 1.000
_refine_ls_R_factor_all 0.0816
_refine_ls_R_factor_gt 0.0555
_refine_ls_shift/su_max 0.001
_refine_ls_shift/su_mean 0.000
_refine_ls_structure_factor_coef Fsqd
_refine_ls_weighting_details 'calc w=1/[\s^2^(Fo^2^)+(0.1008P)^2^+0.0000P] where P=(Fo^2^+2Fc^2^)/3'
_refine_ls_weighting_scheme calc
_refine_ls_wR_factor_gt 0.1481
_refine_ls_wR_factor_ref 0.1571
_reflns_number_gt 5066
_reflns_number_total 7331
_reflns_threshold_expression >2sigma(I)
_cod_data_source_file c5dt01693b2.cif
_cod_data_source_block Compound3b
_cod_depositor_comments 'Adding full bibliography for 7035630--7035642.cif.'
_cod_original_sg_symbol_H-M P2(1)/n
_cod_database_code 7035640

loop_
_symmetry_equiv_pos_as_xyz
'x, y, z'
'-x+1/2, y+1/2, -z+1/2'
'-x, -y, -z'
'x-1/2, -y-1/2, z-1/2'

loop_
_atom_site_label
_atom_site_type_symbol
_atom_site_fract_x
_atom_site_fract_y
_atom_site_fract_z
_atom_site_U_iso_or_equiv
_atom_site_adp_type
_atom_site_occupancy
_atom_site_symmetry_multiplicity
_atom_site_calc_flag
_atom_site_refinement_flags
Mg Mg 0.49761(6) 0.35416(5) 0.26041(5) 0.01976(19) Uani 1 1 d .
S1 S 0.61572(4) 0.39777(5) 0.13525(4) 0.02593(17) Uani 1 1 d .
S2 S 0.36917(4) 0.37333(4) 0.12408(4) 0.02383(16) Uani 1 1 d .
O1 O 0.39928(12) 0.36027(12) 0.34940(10) 0.0225(4) Uani 1 1 d .
O2 O 0.60392(12) 0.31052(12) 0.34202(11) 0.0257(4) Uani 1 1 d .
N1 N 0.52756(15) 0.50309(14) 0.27005(14) 0.0247(5) Uani 1 1 d .
N2 N 0.46006(14) 0.21210(13) 0.22601(12) 0.0211(4) Uani 1 1 d .
C1 C 0.46657(17) 0.57208(16) 0.29271(15) 0.0197(5) Uani 1 1 d .
C2 C 0.37292(18) 0.56796(17) 0.29015(17) 0.0247(5) Uani 1 1 d .
H2A H 0.3428 0.5128 0.2716 0.030 Uiso 1 1 calc R
C3 C 0.32579(19) 0.64659(19) 0.31539(18) 0.0303(6) Uani 1 1 d .
H3A H 0.2635 0.6442 0.3132 0.036 Uiso 1 1 calc R
C4 C 0.36963(19) 0.72942(18) 0.34412(18) 0.0285(6) Uani 1 1 d .
H4A H 0.3363 0.7812 0.3616 0.034 Uiso 1 1 calc R
C5 C 0.46126(18) 0.73562(18) 0.34705(16) 0.0262(6) Uani 1 1 d .
H5A H 0.4903 0.7913 0.3660 0.031 Uiso 1 1 calc R
C6 C 0.51074(17) 0.65676(17) 0.32104(15) 0.0221(5) Uani 1 1 d .
C7 C 0.60310(18) 0.63987(19) 0.31308(18) 0.0284(6) Uani 1 1 d .
H7A H 0.6498 0.6825 0.3260 0.034 Uiso 1 1 calc R
C8 C 0.61058(18) 0.54877(18) 0.28271(17) 0.0252(5) Uani 1 1 d .
C9 C 0.69851(18) 0.50575(18) 0.26475(17) 0.0273(6) Uani 1 1 d .
C10 C 0.77805(15) 0.54050(16) 0.31455(15) 0.0164(5) Uani 1 1 d .
H10A H 0.7721 0.5853 0.3583 0.020 Uiso 1 1 calc R
C11 C 0.8612(2) 0.5081(2) 0.2977(2) 0.0389(7) Uani 1 1 d .
H11A H 0.9114 0.5302 0.3307 0.047 Uiso 1 1 calc R
C12 C 0.8714(2) 0.4424(2) 0.2316(2) 0.0425(8) Uani 1 1 d .
H12A H 0.9284 0.4208 0.2204 0.051 Uiso 1 1 calc R
C13 C 0.79787(19) 0.4093(2) 0.1828(2) 0.0330(6) Uani 1 1 d .
H13A H 0.8055 0.3663 0.1380 0.040 Uiso 1 1 calc R
C14 C 0.71067(19) 0.43963(19) 0.19972(17) 0.0287(6) Uani 1 1 d .
C15 C 0.6628(2) 0.3110(2) 0.06732(19) 0.0350(6) Uani 1 1 d .
H15A H 0.7017 0.3419 0.0290 0.052 Uiso 1 1 calc R
H15B H 0.6155 0.2789 0.0337 0.052 Uiso 1 1 calc R
H15C H 0.6965 0.2654 0.1027 0.052 Uiso 1 1 calc R
C16 C 0.44273(17) 0.14354(17) 0.28760(16) 0.0225(5) Uani 1 1 d .
C17 C 0.4556(2) 0.14949(18) 0.37883(17) 0.0299(6) Uani 1 1 d .
H17A H 0.4800 0.2040 0.4054 0.036 Uiso 1 1 calc R
C18 C 0.4313(2) 0.07291(19) 0.42750(19) 0.0350(7) Uani 1 1 d .
H18A H 0.4387 0.0763 0.4878 0.042 Uiso 1 1 calc R
C19 C 0.3955(2) -0.0107(2) 0.3883(2) 0.0349(7) Uani 1 1 d .
H19A H 0.3792 -0.0613 0.4229 0.042 Uiso 1 1 calc R
C20 C 0.38433(19) -0.01814(18) 0.29914(19) 0.0303(6) Uani 1 1 d .
H20A H 0.3612 -0.0737 0.2734 0.036 Uiso 1 1 calc R
C21 C 0.40833(17) 0.05897(17) 0.24758(17) 0.0234(5) Uani 1 1 d .
C22 C 0.40617(17) 0.07633(17) 0.15689(17) 0.0249(5) Uani 1 1 d .
H22A H 0.3876 0.0341 0.1128 0.030 Uiso 1 1 calc R
C23 C 0.43700(16) 0.16785(17) 0.14702(16) 0.0212(5) Uani 1 1 d .
C24 C 0.44908(17) 0.21408(18) 0.06308(16) 0.0227(5) Uani 1 1 d .
C25 C 0.4836(2) 0.1603(2) -0.00329(17) 0.0315(6) Uani 1 1 d .
H25A H 0.4978 0.0965 0.0069 0.038 Uiso 1 1 calc R
C26 C 0.4974(2) 0.1996(2) -0.08432(18) 0.0403(7) Uani 1 1 d .
H26A H 0.5190 0.1621 -0.1280 0.048 Uiso 1 1 calc R
C27 C 0.4787(2) 0.2944(2) -0.09897(17) 0.0367(7) Uani 1 1 d .
H27A H 0.4900 0.3219 -0.1521 0.044 Uiso 1 1 calc R
C28 C 0.44322(18) 0.3493(2) -0.03513(16) 0.0294(6) Uani 1 1 d .
H28A H 0.4308 0.4134 -0.0456 0.035 Uiso 1 1 calc R
C29 C 0.42592(16) 0.30923(18) 0.04470(15) 0.0223(5) Uani 1 1 d .
C30 C 0.3510(2) 0.4887(2) 0.07544(19) 0.0352(7) Uani 1 1 d .
H30A H 0.3048 0.4844 0.0293 0.053 Uiso 1 1 calc R
H30B H 0.4055 0.5106 0.0525 0.053 Uiso 1 1 calc R
H30C H 0.3330 0.5329 0.1185 0.053 Uiso 1 1 calc R
C31 C 0.30843(19) 0.3239(2) 0.33367(19) 0.0327(6) Uani 1 1 d .
H31A H 0.3091 0.2578 0.3151 0.039 Uiso 1 1 calc R
H31B H 0.2752 0.3613 0.2895 0.039 Uiso 1 1 calc R
C32 C 0.2676(3) 0.3332(3) 0.4203(2) 0.0557(10) Uani 1 1 d .
H32A H 0.2036 0.3447 0.4124 0.067 Uiso 1 1 calc R
H32B H 0.2779 0.2760 0.4549 0.067 Uiso 1 1 calc R
C33 C 0.3147(2) 0.4167(3) 0.4622(2) 0.0515(9) Uani 1 1 d .
H33A H 0.3120 0.4152 0.5249 0.062 Uiso 1 1 calc R
H33B H 0.2897 0.4764 0.4399 0.062 Uiso 1 1 calc R
C34 C 0.4092(2) 0.4026(2) 0.43618(16) 0.0316(6) Uani 1 1 d .
H34A H 0.4406 0.4631 0.4348 0.038 Uiso 1 1 calc R
H34B H 0.4421 0.3602 0.4765 0.038 Uiso 1 1 calc R
C35 C 0.64041(19) 0.3529(2) 0.42327(16) 0.0302(6) Uani 1 1 d .
H35A H 0.6034 0.3372 0.4706 0.036 Uiso 1 1 calc R
H35B H 0.6438 0.4218 0.4182 0.036 Uiso 1 1 calc R
C36 C 0.7328(2) 0.3103(3) 0.4386(2) 0.0461(8) Uani 1 1 d .
H36A H 0.7770 0.3465 0.4090 0.055 Uiso 1 1 calc R
H36B H 0.7510 0.3072 0.5001 0.055 Uiso 1 1 calc R
C37 C 0.7204(2) 0.2124(2) 0.4003(2) 0.0463(8) Uani 1 1 d .
H37A H 0.6918 0.1700 0.4397 0.056 Uiso 1 1 calc R
H37B H 0.7773 0.1851 0.3861 0.056 Uiso 1 1 calc R
C38 C 0.66078(19) 0.2310(2) 0.31963(19) 0.0327(6) Uani 1 1 d .
H38A H 0.6961 0.2477 0.2713 0.039 Uiso 1 1 calc R
H38B H 0.6249 0.1752 0.3039 0.039 Uiso 1 1 calc R

loop_
_atom_site_aniso_label
_atom_site_aniso_U_11
_atom_site_aniso_U_22
_atom_site_aniso_U_33
_atom_site_aniso_U_23
_atom_site_aniso_U_13
_atom_site_aniso_U_12
Mg 0.0257(4) 0.0170(4) 0.0159(4) 0.0004(3) -0.0031(3) 0.0006(3)
S1 0.0253(3) 0.0266(3) 0.0256(3) -0.0011(3) 0.0002(3) 0.0012(3)
S2 0.0259(3) 0.0246(3) 0.0206(3) 0.0065(2) -0.0008(2) 0.0018(3)
O1 0.0254(9) 0.0225(8) 0.0195(8) -0.0006(7) -0.0006(7) -0.0009(7)
O2 0.0295(10) 0.0238(9) 0.0228(9) 0.0008(7) -0.0062(7) 0.0043(8)
N1 0.0273(11) 0.0215(10) 0.0258(11) 0.0030(9) 0.0057(9) 0.0051(9)
N2 0.0263(11) 0.0187(10) 0.0180(10) 0.0033(8) -0.0020(8) -0.0005(9)
C1 0.0252(13) 0.0162(11) 0.0180(11) 0.0026(9) 0.0031(9) 0.0027(10)
C2 0.0248(13) 0.0181(11) 0.0308(13) 0.0027(10) -0.0001(11) -0.0003(10)
C3 0.0233(13) 0.0290(14) 0.0390(15) 0.0083(12) 0.0064(12) 0.0042(11)
C4 0.0328(15) 0.0200(12) 0.0338(14) 0.0038(11) 0.0111(12) 0.0065(11)
C5 0.0334(15) 0.0190(12) 0.0261(13) 0.0004(10) 0.0010(11) -0.0013(11)
C6 0.0268(13) 0.0208(12) 0.0186(11) 0.0054(10) 0.0022(10) 0.0018(10)
C7 0.0234(13) 0.0269(13) 0.0350(14) 0.0066(11) 0.0024(11) -0.0031(11)
C8 0.0232(13) 0.0257(13) 0.0274(13) 0.0071(11) 0.0069(10) 0.0038(11)
C9 0.0263(14) 0.0250(13) 0.0306(13) 0.0038(11) 0.0024(11) -0.0009(11)
C10 0.0145(11) 0.0163(10) 0.0188(11) -0.0002(9) 0.0036(9) -0.0019(9)
C11 0.0265(15) 0.0441(17) 0.0459(17) -0.0039(14) -0.0005(13) -0.0094(13)
C12 0.0224(15) 0.0462(18) 0.059(2) -0.0116(16) 0.0061(14) 0.0034(13)
C13 0.0251(14) 0.0333(14) 0.0410(16) -0.0065(13) 0.0050(12) 0.0050(12)
C14 0.0277(14) 0.0290(13) 0.0295(14) 0.0047(11) 0.0021(11) -0.0009(11)
C15 0.0323(16) 0.0381(15) 0.0344(15) -0.0067(13) 0.0016(12) 0.0038(13)
C16 0.0247(13) 0.0186(12) 0.0239(12) 0.0036(10) -0.0011(10) 0.0037(10)
C17 0.0427(17) 0.0215(12) 0.0250(13) 0.0068(10) -0.0018(12) 0.0032(12)
C18 0.0452(18) 0.0300(14) 0.0297(14) 0.0118(12) 0.0015(13) 0.0059(13)
C19 0.0330(16) 0.0267(14) 0.0453(17) 0.0175(13) 0.0040(13) 0.0023(12)
C20 0.0264(14) 0.0196(12) 0.0444(16) 0.0070(11) -0.0009(12) -0.0011(11)
C21 0.0178(12) 0.0176(12) 0.0343(14) 0.0042(10) -0.0007(10) 0.0014(10)
C22 0.0230(13) 0.0213(12) 0.0295(13) -0.0030(10) -0.0038(11) -0.0018(10)
C23 0.0185(12) 0.0212(12) 0.0235(12) -0.0023(10) -0.0013(10) -0.0006(10)
C24 0.0185(12) 0.0285(13) 0.0205(12) -0.0024(10) -0.0033(10) -0.0061(10)
C25 0.0320(15) 0.0342(14) 0.0283(13) -0.0077(12) 0.0014(12) -0.0043(12)
C26 0.0389(17) 0.059(2) 0.0234(14) -0.0108(14) 0.0036(12) -0.0058(16)
C27 0.0333(16) 0.0575(19) 0.0187(13) 0.0044(13) -0.0018(11) -0.0059(14)
C28 0.0231(13) 0.0424(16) 0.0221(12) 0.0083(12) -0.0031(10) -0.0055(12)
C29 0.0168(12) 0.0321(13) 0.0171(11) 0.0003(10) -0.0045(9) -0.0074(10)
C30 0.0441(17) 0.0301(14) 0.0311(15) 0.0120(12) -0.0010(13) 0.0062(13)
C31 0.0225(13) 0.0379(15) 0.0374(15) 0.0037(13) 0.0006(12) -0.0031(12)
C32 0.042(2) 0.077(3) 0.050(2) 0.0135(19) 0.0156(17) -0.0112(18)
C33 0.048(2) 0.077(2) 0.0313(16) -0.0013(17) 0.0132(15) 0.0123(19)
C34 0.0371(16) 0.0400(15) 0.0174(12) -0.0030(11) 0.0008(11) 0.0022(13)
C35 0.0303(15) 0.0388(15) 0.0206(12) 0.0024(11) -0.0044(11) -0.0062(12)
C36 0.0269(16) 0.074(2) 0.0362(16) 0.0082(17) -0.0071(13) -0.0062(16)
C37 0.0322(17) 0.058(2) 0.0482(18) 0.0189(17) -0.0038(14) 0.0133(15)
C38 0.0262(14) 0.0292(14) 0.0421(16) 0.0042(12) -0.0018(12) 0.0072(12)

loop_
_atom_type_symbol
_atom_type_description
_atom_type_scat_dispersion_real
_atom_type_scat_dispersion_imag
_atom_type_scat_source
C C 0.0033 0.0016 'International Tables Vol C Tables 4.2.6.8 and 6.1.1.4'
H H 0.0000 0.0000 'International Tables Vol C Tables 4.2.6.8 and 6.1.1.4'
N N 0.0061 0.0033 'International Tables Vol C Tables 4.2.6.8 and 6.1.1.4'
O O 0.0106 0.0060 'International Tables Vol C Tables 4.2.6.8 and 6.1.1.4'
Mg Mg 0.0486 0.0363 'International Tables Vol C Tables 4.2.6.8 and 6.1.1.4'
S S 0.1246 0.1234 'International Tables Vol C Tables 4.2.6.8 and 6.1.1.4'

loop_
_citation_id
_citation_doi
_citation_year
1 10.1039/C5DT01173F 2015

loop_
_geom_angle_atom_site_label_1
_geom_angle_atom_site_label_2
_geom_angle_atom_site_label_3
_geom_angle
O2 Mg O1 99.21(8)
O2 Mg N2 93.12(8)
O1 Mg N2 90.96(8)
O2 Mg N1 95.65(8)
O1 Mg N1 93.89(8)
N2 Mg N1 169.17(9)
O2 Mg S2 164.80(6)
O1 Mg S2 90.70(6)
N2 Mg S2 75.10(6)
N1 Mg S2 95.14(7)
O2 Mg S1 89.40(6)
O1 Mg S1 164.32(6)
N2 Mg S1 101.70(6)
N1 Mg S1 72.10(6)
S2 Mg S1 83.76(3)
C14 S1 C15 102.86(14)
C14 S1 Mg 101.86(9)
C15 S1 Mg 123.67(11)
C29 S2 C30 103.49(13)
C29 S2 Mg 97.78(8)
C30 S2 Mg 118.88(11)
C31 O1 C34 109.33(19)
C31 O1 Mg 124.65(15)
C34 O1 Mg 126.01(16)
C38 O2 C35 108.9(2)
C38 O2 Mg 121.50(15)
C35 O2 Mg 129.39(16)
C1 N1 C8 103.7(2)
C1 N1 Mg 124.00(17)
C8 N1 Mg 129.53(17)
C16 N2 C23 104.12(19)
C16 N2 Mg 122.42(16)
C23 N2 Mg 133.04(16)
N1 C1 C2 129.5(2)
N1 C1 C6 111.2(2)
C2 C1 C6 119.3(2)
C3 C2 C1 119.2(2)
C3 C2 H2A 120.4
C1 C2 H2A 120.4
C2 C3 C4 121.2(3)
C2 C3 H3A 119.4
C4 C3 H3A 119.4
C5 C4 C3 120.8(2)
C5 C4 H4A 119.6
C3 C4 H4A 119.6
C4 C5 C6 119.0(2)
C4 C5 H5A 120.5
C6 C5 H5A 120.5
C5 C6 C1 120.4(2)
C5 C6 C7 133.9(2)
C1 C6 C7 105.7(2)
C8 C7 C6 106.8(2)
C8 C7 H7A 126.6
C6 C7 H7A 126.6
C7 C8 N1 112.5(2)
C7 C8 C9 122.4(2)
N1 C8 C9 125.1(2)
C14 C9 C10 117.6(2)
C14 C9 C8 124.4(2)
C10 C9 C8 117.8(2)
C11 C10 C9 120.7(2)
C11 C10 H10A 119.6
C9 C10 H10A 119.6
C10 C11 C12 120.4(3)
C10 C11 H11A 119.8
C12 C11 H11A 119.8
C13 C12 C11 120.3(3)
C13 C12 H12A 119.9
C11 C12 H12A 119.9
C12 C13 C14 120.9(3)
C12 C13 H13A 119.6
C14 C13 H13A 119.6
C9 C14 C13 120.1(3)
C9 C14 S1 119.1(2)
C13 C14 S1 120.7(2)
S1 C15 H15A 109.5
S1 C15 H15B 109.5
H15A C15 H15B 109.5
S1 C15 H15C 109.5
H15A C15 H15C 109.5
H15B C15 H15C 109.5
N2 C16 C17 128.5(2)
N2 C16 C21 111.1(2)
C17 C16 C21 120.4(2)
C18 C17 C16 118.4(3)
C18 C17 H17A 120.8
C16 C17 H17A 120.8
C17 C18 C19 121.6(3)
C17 C18 H18A 119.2
C19 C18 H18A 119.2
C20 C19 C18 120.5(2)
C20 C19 H19A 119.7
C18 C19 H19A 119.7
C19 C20 C21 119.3(3)
C19 C20 H20A 120.4
C21 C20 H20A 120.4
C20 C21 C16 119.8(2)
C20 C21 C22 134.6(2)
C16 C21 C22 105.6(2)
C23 C22 C21 106.5(2)
C23 C22 H22A 126.8
C21 C22 H22A 126.8
C22 C23 N2 112.6(2)
C22 C23 C24 124.8(2)
N2 C23 C24 122.5(2)
C25 C24 C29 117.6(2)
C25 C24 C23 118.7(2)
C29 C24 C23 123.7(2)
C26 C25 C24 121.8(3)
C26 C25 H25A 119.1
C24 C25 H25A 119.1
C27 C26 C25 119.3(3)
C27 C26 H26A 120.3
C25 C26 H26A 120.3
C26 C27 C28 120.3(3)
C26 C27 H27A 119.9
C28 C27 H27A 119.9
C27 C28 C29 120.5(3)
C27 C28 H28A 119.7
C29 C28 H28A 119.7
C28 C29 C24 120.3(2)
C28 C29 S2 122.0(2)
C24 C29 S2 117.65(18)
S2 C30 H30A 109.5
S2 C30 H30B 109.5
H30A C30 H30B 109.5
S2 C30 H30C 109.5
H30A C30 H30C 109.5
H30B C30 H30C 109.5
O1 C31 C32 104.5(2)
O1 C31 H31A 110.9
C32 C31 H31A 110.9
O1 C31 H31B 110.9
C32 C31 H31B 110.9
H31A C31 H31B 108.9
C33 C32 C31 104.1(3)
C33 C32 H32A 110.9
C31 C32 H32A 110.9
C33 C32 H32B 110.9
C31 C32 H32B 110.9
H32A C32 H32B 108.9
C32 C33 C34 101.8(3)
C32 C33 H33A 111.4
C34 C33 H33A 111.4
C32 C33 H33B 111.4
C34 C33 H33B 111.4
H33A C33 H33B 109.3
O1 C34 C33 104.9(2)
O1 C34 H34A 110.8
C33 C34 H34A 110.8
O1 C34 H34B 110.8
C33 C34 H34B 110.8
H34A C34 H34B 108.8
O2 C35 C36 105.0(2)
O2 C35 H35A 110.7
C36 C35 H35A 110.7
O2 C35 H35B 110.7
C36 C35 H35B 110.7
H35A C35 H35B 108.8
C37 C36 C35 102.3(3)
C37 C36 H36A 111.3
C35 C36 H36A 111.3
C37 C36 H36B 111.3
C35 C36 H36B 111.3
H36A C36 H36B 109.2
C36 C37 C38 102.6(2)
C36 C37 H37A 111.3
C38 C37 H37A 111.3
C36 C37 H37B 111.3
C38 C37 H37B 111.3
H37A C37 H37B 109.2
O2 C38 C37 105.1(2)
O2 C38 H38A 110.7
C37 C38 H38A 110.7
O2 C38 H38B 110.7
C37 C38 H38B 110.7
H38A C38 H38B 108.8

loop_
_geom_bond_atom_site_label_1
_geom_bond_atom_site_label_2
_geom_bond_distance
Mg O2 2.0529(19)
Mg O1 2.0782(19)
Mg N2 2.126(2)
Mg N1 2.138(2)
Mg S2 2.7632(10)
Mg S1 2.7690(10)
S1 C14 1.777(3)
S1 C15 1.780(3)
S2 C29 1.778(3)
S2 C30 1.796(3)
O1 C31 1.455(3)
O1 C34 1.462(3)
O2 C38 1.457(3)
O2 C35 1.459(3)
N1 C1 1.389(3)
N1 C8 1.398(3)
N2 C16 1.387(3)
N2 C23 1.389(3)
C1 C2 1.399(4)
C1 C6 1.413(3)
C2 C3 1.378(4)
C2 H2A 0.9300
C3 C4 1.391(4)
C3 H3A 0.9300
C4 C5 1.370(4)
C4 H4A 0.9300
C5 C6 1.403(3)
C5 H5A 0.9300
C6 C7 1.414(4)
C7 C8 1.367(4)
C7 H7A 0.9300
C8 C9 1.488(4)
C9 C14 1.386(4)
C9 C10 1.455(4)
C10 C11 1.365(4)
C10 H10A 0.9300
C11 C12 1.390(4)
C11 H11A 0.9300
C12 C13 1.371(4)
C12 H12A 0.9300
C13 C14 1.411(4)
C13 H13A 0.9300
C15 H15A 0.9600
C15 H15B 0.9600
C15 H15C 0.9600
C16 C17 1.409(3)
C16 C21 1.417(3)
C17 C18 1.372(4)
C17 H17A 0.9300
C18 C19 1.408(4)
C18 H18A 0.9300
C19 C20 1.378(4)
C19 H19A 0.9300
C20 C21 1.402(4)
C20 H20A 0.9300
C21 C22 1.417(4)
C22 C23 1.375(3)
C22 H22A 0.9300
C23 C24 1.469(3)
C24 C25 1.397(4)
C24 C29 1.402(4)
C25 C26 1.394(4)
C25 H25A 0.9300
C26 C27 1.373(5)
C26 H26A 0.9300
C27 C28 1.382(4)
C27 H27A 0.9300
C28 C29 1.393(3)
C28 H28A 0.9300
C30 H30A 0.9600
C30 H30B 0.9600
C30 H30C 0.9600
C31 C32 1.510(4)
C31 H31A 0.9700
C31 H31B 0.9700
C32 C33 1.490(5)
C32 H32A 0.9700
C32 H32B 0.9700
C33 C34 1.507(4)
C33 H33A 0.9700
C33 H33B 0.9700
C34 H34A 0.9700
C34 H34B 0.9700
C35 C36 1.509(4)
C35 H35A 0.9700
C35 H35B 0.9700
C36 C37 1.500(5)
C36 H36A 0.9700
C36 H36B 0.9700
C37 C38 1.503(4)
C37 H37A 0.9700
C37 H37B 0.9700
C38 H38A 0.9700
C38 H38B 0.9700
